data_2006041
loop_
_publ_author_name
'Breu, J.'
'Butz, T.'
'Range, K.-J.'
'Sauer, J.'

_publ_section_title
;
 Configurations of Cycloadducts Formed in Asymmetric Intramolecular
 Diels--Alder Reactions
;
_journal_issue 4
_journal_name_full 'Acta Crystallographica Section C'
_journal_page_first 515
_journal_page_last 517
_journal_paper_doi 10.1107/S010827019601579X
_journal_volume 53
_journal_year 1997
_chemical_formula_sum 'C14 H18 O5'
_chemical_formula_weight 266.29
_chemical_name_systematic
;
(3S,3aS,6R,7R,7aR)-Menthyl-1,6,7,7a-tetrahydro-3-(1,1-dimethylethyl)-1-oxo-
3H-3a,6-epoxyisobenzofuran-7-carboxylate
;
_space_group_IT_number 2
_symmetry_cell_setting triclinic
_symmetry_space_group_name_Hall '-P 1'
_symmetry_space_group_name_H-M 'P -1'
_cell_angle_alpha 79.235(8)
_cell_angle_beta 88.902(10)
_cell_angle_gamma 75.125(9)
_cell_formula_units_Z 2
_cell_length_a 7.7300(10)
_cell_length_b 9.4267(10)
_cell_length_c 9.9854(10)
_cell_measurement_reflns_used '1736 with I/\s(I) > 12'
_cell_measurement_temperature 293(2)
_cell_measurement_theta_max 24.69
_cell_measurement_theta_min 2.28
_cell_volume 690.54(14)
_computing_cell_refinement 'CELL (Stoe & Cie, 1996)'
_computing_data_collection 'EXPOSE (Stoe & Cie, 1996)'
_computing_data_reduction 'INTEGRATE (Stoe & Cie, 1996)'
_computing_molecular_graphics 'PLATON (Spek, 1990)'
_computing_publication_material 'PLATON, SHELXL93'
_computing_structure_refinement 'SHELXL93 (Sheldrick, 1993)'
_computing_structure_solution 'SIR92 (Altomare et al., 1993)'
_diffrn_ambient_temperature 293(2)
_diffrn_measurement_device 'STOE IPDS'
_diffrn_measurement_method rotation
_diffrn_radiation_monochromator graphite
_diffrn_radiation_source 'fine-focus sealed tube'
_diffrn_radiation_type 'Mo K\a'
_diffrn_radiation_wavelength 0.71069
_diffrn_reflns_av_R_equivalents 0.0273
_diffrn_reflns_av_sigmaI/netI 0.0283
_diffrn_reflns_limit_h_max 9
_diffrn_reflns_limit_h_min -8
_diffrn_reflns_limit_k_max 10
_diffrn_reflns_limit_k_min -10
_diffrn_reflns_limit_l_max 11
_diffrn_reflns_limit_l_min -11
_diffrn_reflns_number 4199
_diffrn_reflns_reduction_process
;
 ?
;
_diffrn_reflns_theta_max 24.69
_diffrn_reflns_theta_min 2.28
_exptl_absorpt_coefficient_mu 0.10
_exptl_absorpt_correction_type none
_exptl_crystal_colour colourless
_exptl_crystal_density_diffrn 1.281
_exptl_crystal_density_meas ?
_exptl_crystal_description prism
_exptl_crystal_F_000 284
_exptl_crystal_size_max 0.46
_exptl_crystal_size_mid 0.40
_exptl_crystal_size_min 0.15
_refine_diff_density_max 0.15
_refine_diff_density_min -0.13
_refine_ls_extinction_method none
_refine_ls_goodness_of_fit_all 1.055
_refine_ls_goodness_of_fit_obs 1.123
_refine_ls_hydrogen_treatment 'H atoms riding'
_refine_ls_matrix_type full
_refine_ls_number_parameters 176
_refine_ls_number_reflns 2159
_refine_ls_number_restraints 0
_refine_ls_restrained_S_all 1.055
_refine_ls_restrained_S_obs 1.123
_refine_ls_R_factor_all 0.0478
_refine_ls_R_factor_obs 0.0402
_refine_ls_shift/esd_max 0.000
_refine_ls_shift/esd_mean 0.000
_refine_ls_structure_factor_coef F^2^
_refine_ls_weighting_details 'w = 1/[\s^2^(Fo^2^)+(0.0653P)^2^+0.0961P]  where P=(Fo^2^+2Fc^2^)/3'
_refine_ls_weighting_scheme calc
_refine_ls_wR_factor_all 0.1175
_refine_ls_wR_factor_obs 0.1130
_reflns_number_observed 1792
_reflns_number_total 2159
_reflns_observed_criterion I>2\s(I)
_cod_data_source_file bm1116.cif
_cod_data_source_block V
_cod_depositor_comments
;
The following automatic conversions were performed:
'_symmetry_cell_setting' value 'Triclinic' changed to 'triclinic'
according to '/home/saulius/struct/CIF-dictionaries/cif_core.dic'
dictionary named 'cif_core.dic' version 2.4.1 from 2010-06-29.

Automatic conversion script
Id: cif_fix_enum 1527 2010-12-29 10:47:43Z saulius 

The following automatic conversions were performed:

'_symmetry_cell_setting' value 'Triclinic' changed to 'triclinic'
according to /home/saulius/struct/CIF-dictionaries/cif_core.dic
dictionary named 'cif_core.dic' version 2.4.1 from 2010-06-29.

Automatic conversion script
Id: cif_fix_values 1715 2011-07-08 13:25:40Z adriana 

The following automatic conversions were performed:

'_exptl_crystal_density_meas' value 'not measured' was changed to '?'
- the value is perceived as not measured.

Automatic conversion script
Id: cif_fix_values 3008 2015-01-20 13:52:24Z robertas 

The following automatic conversions were performed:

'_refine_ls_weighting_scheme' value 'calc w =
1/[\s^2^(Fo^2^)+(0.0653P)^2^+0.0961P] where P=(Fo^2^+2Fc^2^)/3' was
changed to 'calc'. New tag '_refine_ls_weighting_details' was
created. The value of the new tag was set to 'w =
1/[\s^2^(Fo^2^)+(0.0653P)^2^+0.0961P] where P=(Fo^2^+2Fc^2^)/3'.

Automatic conversion script
Id: cif_fix_values 3143 2015-03-26 13:38:13Z robertas 
;
_cod_original_formula_sum ' C14 H18 O5'
_cod_database_code 2006041

loop_
_symmetry_equiv_pos_as_xyz
x,y,z
-x,-y,-z

loop_
_atom_site_aniso_label
_atom_site_aniso_U_11
_atom_site_aniso_U_12
_atom_site_aniso_U_13
_atom_site_aniso_U_22
_atom_site_aniso_U_23
_atom_site_aniso_U_33
O2 0.0701(8) -0.0148(6) -0.0199(7) 0.0625(8) -0.0247(7) 0.0845(9)
O4 0.1097(12) -0.0121(8) -0.0427(9) 0.0565(9) -0.0058(7) 0.0930(11)
O10 0.0522(7) -0.0094(4) -0.0055(5) 0.0341(6) -0.0064(5) 0.0665(7)
O13 0.0602(8) -0.0202(6) 0.0166(7) 0.0684(8) -0.0152(6) 0.0688(8)
O14 0.0466(6) -0.0199(5) 0.0007(5) 0.0595(7) -0.0089(5) 0.0570(7)
C1 0.0725(13) -0.0235(11) -0.0162(11) 0.099(2) -0.0312(12) 0.0762(13)
C3 0.0566(10) -0.0094(8) -0.0033(8) 0.0519(10) -0.0188(8) 0.0630(10)
C5 0.0474(9) -0.0072(7) -0.0030(7) 0.0441(9) -0.0160(8) 0.0652(10)
C6 0.0564(10) -0.0172(7) -0.0087(8) 0.0402(9) -0.0098(8) 0.0756(11)
C7 0.0458(9) -0.0213(8) 0.0022(9) 0.0631(11) -0.0103(10) 0.0825(13)
C8 0.0436(9) -0.0073(7) 0.0055(8) 0.0522(10) -0.0117(8) 0.0713(11)
C9 0.0445(8) -0.0076(6) 0.0021(7) 0.0334(8) -0.0074(7) 0.0568(9)
C11 0.0454(8) -0.0072(6) -0.0022(7) 0.0369(8) -0.0073(7) 0.0544(9)
C12 0.0504(9) -0.0129(7) 0.0023(8) 0.0406(9) -0.0054(7) 0.0565(9)
C15 0.0464(8) -0.0102(6) 0.0032(7) 0.0410(8) -0.0090(7) 0.0554(9)
C16 0.0625(10) -0.0119(8) -0.0013(8) 0.0553(10) -0.0102(8) 0.0539(9)
C17 0.0788(13) -0.0021(10) -0.0131(10) 0.0651(12) -0.0018(9) 0.0664(12)
C18 0.092(2) -0.0291(12) -0.0201(11) 0.086(2) -0.0185(11) 0.0722(13)
C19 0.087(2) -0.0148(12) 0.0138(11) 0.095(2) -0.0138(11) 0.0626(12)

loop_
_atom_site_label
_atom_site_occupancy
_atom_site_fract_x
_atom_site_fract_y
_atom_site_fract_z
_atom_site_U_iso_or_equiv
_atom_site_thermal_displace_type
O2 1.000 0.4357(2) 0.8690(2) 0.72624(14) 0.0710(5) Uani
O4 1.000 0.4387(2) 0.6293(2) 0.7513(2) 0.0886(6) Uani
O10 1.000 0.16253(14) 0.88910(11) 0.35666(12) 0.0516(4) Uani
O13 1.000 -0.1227(2) 0.71575(14) 0.61227(13) 0.0650(5) Uani
O14 1.000 -0.06073(14) 0.66869(13) 0.40459(11) 0.0535(4) Uani
C1 1.000 0.5701(3) 0.8327(3) 0.8341(2) 0.0801(9) Uani
C3 1.000 0.3800(2) 0.7561(2) 0.6963(2) 0.0569(6) Uani
C5 1.000 0.2365(2) 0.8118(2) 0.5858(2) 0.0523(5) Uani
C6 1.000 0.2954(2) 0.8994(2) 0.4509(2) 0.0565(6) Uani
C7 1.000 0.4636(2) 0.8021(2) 0.4050(2) 0.0629(6) Uani
C8 1.000 0.4138(2) 0.6970(2) 0.3567(2) 0.0567(6) Uani
C9 1.000 0.2153(2) 0.7274(2) 0.3757(2) 0.0455(5) Uani
C11 1.000 0.1809(2) 0.6897(2) 0.5296(2) 0.0463(5) Uani
C12 1.000 -0.0143(2) 0.6940(2) 0.5260(2) 0.0495(5) Uani
C15 1.000 0.0895(2) 0.6590(2) 0.3113(2) 0.0478(5) Uani
C16 1.000 0.0159(2) 0.7175(2) 0.1652(2) 0.0578(6) Uani
C17 1.000 -0.1012(3) 0.8775(2) 0.1446(2) 0.0744(7) Uani
C18 1.000 -0.0969(3) 0.6148(3) 0.1334(2) 0.0815(10) Uani
C19 1.000 0.1758(3) 0.7079(3) 0.0722(2) 0.0834(10) Uani
H1A 1.000 0.5263(9) 0.7848(17) 0.9162(5) 0.1200 Uiso
H1B 1.000 0.5966(16) 0.9227(3) 0.8491(12) 0.1200 Uiso
H1C 1.000 0.6769(8) 0.7666(15) 0.8086(7) 0.1200 Uiso
H5 1.000 0.1309(2) 0.8760(2) 0.6198(2) 0.0630 Uiso
H6 1.000 0.3008(2) 1.0014(2) 0.4546(2) 0.0680 Uiso
H7 1.000 0.5791(2) 0.8136(2) 0.4096(2) 0.0750 Uiso
H8 1.000 0.4863(2) 0.6203(2) 0.3190(2) 0.0680 Uiso
H11 1.000 0.2536(2) 0.5902(2) 0.5710(2) 0.0560 Uiso
H15 1.000 0.1492(2) 0.5527(2) 0.3181(2) 0.0570 Uiso
H17A 1.000 -0.1978(13) 0.8828(5) 0.2069(12) 0.1120 Uiso
H17B 1.000 -0.1489(18) 0.9075(7) 0.0527(5) 0.1120 Uiso
H17C 1.000 -0.0305(6) 0.9429(4) 0.1613(16) 0.1120 Uiso
H18A 1.000 -0.1989(13) 0.6236(15) 0.1906(13) 0.1220 Uiso
H18B 1.000 -0.0257(8) 0.5132(3) 0.1503(17) 0.1220 Uiso
H18C 1.000 -0.137(2) 0.6436(12) 0.0394(5) 0.1220 Uiso
H19A 1.000 0.2422(14) 0.7761(15) 0.0896(13) 0.1250 Uiso
H19B 1.000 0.1341(3) 0.734(2) -0.0213(2) 0.1250 Uiso
H19C 1.000 0.2518(13) 0.6079(6) 0.0899(13) 0.1250 Uiso

loop_
_atom_type_symbol
_atom_type_description
_atom_type_scat_dispersion_real
_atom_type_scat_dispersion_imag
_atom_type_scat_source
O O 0.0106 0.0060 'International Tables Vol C Tables 4.2.6.8 and 6.1.1.4'
H H 0.0000 0.0000 'International Tables Vol C Tables 4.2.6.8 and 6.1.1.4'
C C 0.0033 0.0016 'International Tables Vol C Tables 4.2.6.8 and 6.1.1.4'

loop_
_geom_angle_atom_site_label_1
_geom_angle_atom_site_label_2
_geom_angle_atom_site_label_3
_geom_angle
_geom_angle_publ_flag
C1 O2 C3 116.70(18) no
C6 O10 C9 95.37(12) no
C12 O14 C15 111.06(13) no
O2 C3 O4 123.34(18) no
O2 C3 C5 110.51(16) no
O4 C3 C5 126.15(18) no
C3 C5 C6 114.01(14) no
C3 C5 C11 114.89(16) no
C6 C5 C11 99.79(15) no
O10 C6 C5 99.91(13) no
O10 C6 C7 102.01(14) no
C5 C6 C7 108.36(15) no
C6 C7 C8 106.01(15) no
C7 C8 C9 105.47(16) no
O10 C9 C8 101.77(13) no
O10 C9 C11 99.07(14) no
O10 C9 C15 115.13(14) no
C8 C9 C11 108.64(15) no
C8 C9 C15 125.82(16) no
C11 C9 C15 103.28(14) no
C5 C11 C9 102.84(14) no
C5 C11 C12 118.25(15) no
C9 C11 C12 100.85(14) no
O13 C12 O14 120.90(15) no
O13 C12 C11 129.13(18) no
O14 C12 C11 109.97(15) no
O14 C15 C9 103.42(14) no
O14 C15 C16 109.07(13) no
C9 C15 C16 122.49(16) no
C15 C16 C17 112.59(16) no
C15 C16 C18 107.45(15) no
C15 C16 C19 107.36(14) no
C17 C16 C18 108.98(17) no
C17 C16 C19 110.41(17) no
C18 C16 C19 109.99(17) no
O2 C1 H1A 109.5(5) no
O2 C1 H1B 109.4(7) no
O2 C1 H1C 109.4(5) no
H1A C1 H1B 109.5(11) no
H1A C1 H1C 109.5(10) no
H1B C1 H1C 109.5(10) no
C3 C5 H5 109.2(2) no
C6 C5 H5 109.3(2) no
C11 C5 H5 109.22(18) no
O10 C6 H6 115.01(19) no
C5 C6 H6 114.9(2) no
C7 C6 H6 114.92(18) no
C6 C7 H7 127.0(2) no
C8 C7 H7 127.0(2) no
C7 C8 H8 127.3(2) no
C9 C8 H8 127.3(2) no
C5 C11 H11 111.32(19) no
C9 C11 H11 111.3(2) no
C12 C11 H11 111.33(19) no
O14 C15 H15 107.00(18) no
C9 C15 H15 107.02(18) no
C16 C15 H15 107.0(2) no
C16 C17 H17A 109.5(4) no
C16 C17 H17B 109.5(5) no
C16 C17 H17C 109.4(4) no
H17A C17 H17B 109.5(10) no
H17A C17 H17C 109.5(9) no
H17B C17 H17C 109.4(11) no
C16 C18 H18A 109.4(8) no
C16 C18 H18B 109.5(5) no
C16 C18 H18C 109.5(8) no
H18A C18 H18B 109.5(11) no
H18A C18 H18C 109.3(12) no
H18B C18 H18C 109.6(12) no
C16 C19 H19A 109.4(8) no
C16 C19 H19B 109.5(4) no
C16 C19 H19C 109.5(7) no
H19A C19 H19B 109.3(12) no
H19A C19 H19C 109.4(10) no
H19B C19 H19C 109.7(13) no

loop_
_geom_bond_atom_site_label_1
_geom_bond_site_symmetry_1
_geom_bond_atom_site_label_2
_geom_bond_site_symmetry_2
_geom_bond_distance
_geom_bond_publ_flag
O2 . C1 . 1.442(3) no
O2 . C3 . 1.329(3) no
O4 . C3 . 1.193(3) no
O10 . C6 . 1.440(2) no
O10 . C9 . 1.450(2) no
O13 . C12 . 1.198(2) no
O14 . C12 . 1.351(2) no
O14 . C15 . 1.470(2) no
C3 . C5 . 1.502(3) no
C5 . C6 . 1.568(3) no
C5 . C11 . 1.526(3) no
C6 . C7 . 1.505(2) no
C7 . C8 . 1.321(3) no
C8 . C9 . 1.502(2) no
C9 . C11 . 1.545(3) no
C9 . C15 . 1.509(2) no
C11 . C12 . 1.500(2) no
C15 . C16 . 1.525(3) no
C16 . C17 . 1.525(3) no
C16 . C18 . 1.535(3) no
C16 . C19 . 1.526(3) no
C1 . H1A . 0.959(7) no
C1 . H1B . 0.960(7) no
C1 . H1C . 0.960(11) no
C5 . H5 . 0.980(3) no
C6 . H6 . 0.981(3) no
C7 . H7 . 0.930(2) no
C8 . H8 . 0.930(3) no
C11 . H11 . 0.980(3) no
C15 . H15 . 0.980(3) no
C17 . H17A . 0.960(11) no
C17 . H17B . 0.959(7) no
C17 . H17C . 0.960(6) no
C18 . H18A . 0.960(12) no
C18 . H18B . 0.960(6) no
C18 . H18C . 0.961(7) no
C19 . H19A . 0.960(13) no
C19 . H19B . 0.960(3) no
C19 . H19C . 0.960(8) no

loop_
_geom_torsion_atom_site_label_1
_geom_torsion_atom_site_label_2
_geom_torsion_atom_site_label_3
_geom_torsion_atom_site_label_4
_geom_torsion
_geom_torsion_publ_flag
C1 O2 C3 O4 -2.0(3) no
C1 O2 C3 C5 178.13(16) no
C6 O10 C9 C15 170.33(15) no
C9 O10 C6 C7 49.55(15) no
C6 O10 C9 C8 -50.39(15) no
C6 O10 C9 C11 60.95(13) no
C9 O10 C6 C5 -61.80(14) no
C15 O14 C12 O13 174.75(17) no
C15 O14 C12 C11 -5.2(2) no
C12 O14 C15 C16 -148.36(15) no
C12 O14 C15 C9 -16.54(18) no
O2 C3 C5 C11 171.94(15) no
O2 C3 C5 C6 57.6(2) no
O4 C3 C5 C6 -122.3(2) no
O4 C3 C5 C11 -8.0(3) no
C3 C5 C6 O10 160.52(14) no
C11 C5 C6 O10 37.54(15) no
C11 C5 C6 C7 -68.75(16) no
C6 C5 C11 C9 -0.32(16) no
C3 C5 C11 C9 -122.68(16) no
C3 C5 C11 C12 127.35(18) no
C3 C5 C6 C7 54.2(2) no
C6 C5 C11 C12 -110.30(17) no
C5 C6 C7 C8 73.37(19) no
O10 C6 C7 C8 -31.45(19) no
C6 C7 C8 C9 -1.2(2) no
C7 C8 C9 C15 166.56(18) no
C7 C8 C9 C11 -70.59(19) no
C7 C8 C9 O10 33.31(19) no
O10 C9 C11 C5 -36.57(15) no
C15 C9 C11 C12 -32.68(17) no
O10 C9 C15 O14 -76.42(18) no
O10 C9 C15 C16 47.0(2) no
C8 C9 C15 O14 155.54(17) no
C8 C9 C15 C16 -81.1(2) no
C11 C9 C15 O14 30.42(17) no
C11 C9 C15 C16 153.79(16) no
C15 C9 C11 C5 -155.22(14) no
O10 C9 C11 C12 85.97(14) no
C8 C9 C11 C5 69.20(17) no
C8 C9 C11 C12 -168.25(15) no
C5 C11 C12 O14 135.06(17) no
C9 C11 C12 O13 -156.0(2) no
C9 C11 C12 O14 23.96(19) no
C5 C11 C12 O13 -44.9(3) no
O14 C15 C16 C17 57.36(19) no
O14 C15 C16 C18 -62.64(19) no
O14 C15 C16 C19 179.08(15) no
C9 C15 C16 C17 -63.4(2) no
C9 C15 C16 C18 176.62(17) no
C9 C15 C16 C19 58.3(2) no
